data_7011405
loop_
_publ_author_name
'Matsuo, Tsukasa'
'Kawaguchi, Hiroyuki'
'Sakai, Masahiro'

_publ_section_title
;
 Synthesis and structures of Ti(iii) and Ti(iv) complexes supported by
 a tridentate aryloxide ligand
;
_journal_issue 12
_journal_name_full 'Journal of the Chemical Society, Dalton Transactions'
_journal_page_first 2536
_journal_paper_doi 10.1039/b111362c
_journal_year 2002
_chemical_formula_moiety 'C64 H82 O10 Ti2 '
_chemical_formula_sum 'C64 H82 O10 Ti2'
_chemical_formula_weight 1107.15
_space_group_IT_number 15
_symmetry_cell_setting monoclinic
_symmetry_Int_Tables_number 15
_symmetry_space_group_name_Hall '-C 2yc'
_symmetry_space_group_name_H-M 'C 1 2/c 1'
_audit_creation_date 'Wed Apr  3 14:04:14 2002'
_audit_creation_method 'by CrystalStructure v2.00'
_cell_angle_alpha 90
_cell_angle_beta 95.167(6)
_cell_angle_gamma 90
_cell_formula_units_Z 4
_cell_length_a 23.319(9)
_cell_length_b 15.250(6)
_cell_length_c 16.708(7)
_cell_measurement_reflns_used 8741
_cell_measurement_temperature 173.2
_cell_measurement_theta_max 13.7
_cell_measurement_theta_min 1.5
_cell_volume 5917(4)
_computing_cell_refinement CrystalClear
_computing_data_collection CrystalClear
_computing_data_reduction CrystalStructure
_computing_publication_material 'CrystalStructure Ver. 2.00'
_computing_structure_refinement CRYSTALS
_computing_structure_solution SIR92
_diffrn_detector_area_resol_mean 14.62
_diffrn_measured_fraction_theta_full 0.9940
_diffrn_measured_fraction_theta_max 0.9940
_diffrn_measurement_device_type 'Rigaku Mercury'
_diffrn_measurement_method \w
_diffrn_radiation_type 'Mo K\a'
_diffrn_radiation_wavelength 0.7107
_diffrn_reflns_av_R_equivalents 0.064
_diffrn_reflns_limit_h_max 30
_diffrn_reflns_limit_h_min -29
_diffrn_reflns_limit_k_max 14
_diffrn_reflns_limit_k_min -19
_diffrn_reflns_limit_l_max 20
_diffrn_reflns_limit_l_min -21
_diffrn_reflns_number 23265
_diffrn_reflns_theta_full 27.48
_diffrn_reflns_theta_max 27.48
_exptl_absorpt_coefficient_mu 0.327
_exptl_absorpt_correction_T_max 0.977
_exptl_absorpt_correction_T_min 0.819
_exptl_absorpt_correction_type 'REQABA Empirical Absorption Correction'
_exptl_crystal_colour yellow
_exptl_crystal_density_diffrn 1.243
_exptl_crystal_density_method 'not measured'
_exptl_crystal_description platelet
_exptl_crystal_size_max 0.150
_exptl_crystal_size_mid 0.120
_exptl_crystal_size_min 0.070
_refine_diff_density_max 0.53
_refine_diff_density_min -0.47
_refine_ls_extinction_method none
_refine_ls_goodness_of_fit_ref 1.031
_refine_ls_hydrogen_treatment refall
_refine_ls_number_parameters 384
_refine_ls_number_reflns 6744
_refine_ls_R_factor_gt 0.0510
_refine_ls_shift/su_max 0.0000
_refine_ls_structure_factor_coef Fsqd
_refine_ls_weighting_details 'w = 1/[0.000Fo^2^ + 1.000\s^2^(Fo)]/(4Fo^2^)'
_refine_ls_weighting_scheme calc
_refine_ls_wR_factor_ref 0.1380
_reflns_number_gt 4792
_reflns_number_total 7000
_reflns_threshold_expression F^2^>2.0\s(F^2^)
_cod_data_source_file b111362c.txt
_cod_data_source_block '[Ti(Me-L)(DME)]2'
_cod_original_cell_volume 5917(3)
_cod_original_formula_sum 'C64 H82 O10 Ti2 '
_cod_database_code 7011405

loop_
_symmetry_equiv_pos_as_xyz
x,y,z
-x,y,1/2-z
-x,-y,-z
x,-y,1/2+z
1/2+x,1/2+y,z
1/2-x,1/2+y,1/2-z
1/2-x,1/2-y,-z
1/2+x,1/2-y,1/2+z

loop_
_atom_site_label
_atom_site_type_symbol
_atom_site_fract_x
_atom_site_fract_y
_atom_site_fract_z
_atom_site_U_iso_or_equiv
_atom_site_adp_type
_atom_site_occupancy
_atom_site_calc_flag
_atom_site_refinement_flags
_atom_site_disorder_assembly
_atom_site_disorder_group
Ti(1) Ti 0.27312(2) 0.31781(3) -0.05884(2) 0.0182(1) Uani 1.00 d . . .
O(1) O 0.27925(7) 0.4095(1) 0.01947(9) 0.0228(4) Uani 1.00 d . . .
O(2) O 0.30323(6) 0.2295(1) 0.02945(9) 0.0190(4) Uani 1.00 d . . .
O(3) O 0.28420(7) 0.2331(1) -0.1396(1) 0.0245(4) Uani 1.00 d . . .
O(4) O 0.35246(7) 0.3842(1) -0.1080(1) 0.0296(5) Uani 1.00 d . . .
O(5) O 0.24034(7) 0.4137(1) -0.1491(1) 0.0264(4) Uani 1.00 d . . .
C(1) C 0.31219(9) 0.4667(2) 0.0637(1) 0.0198(6) Uani 1.00 d . . .
C(2) C 0.3045(1) 0.5576(2) 0.0510(1) 0.0241(6) Uani 1.00 d . . .
C(3) C 0.3432(1) 0.6156(2) 0.0907(2) 0.0280(7) Uani 1.00 d . . .
C(4) C 0.3883(1) 0.5883(2) 0.1451(2) 0.0309(7) Uani 1.00 d . . .
C(5) C 0.3914(1) 0.4988(2) 0.1622(2) 0.0261(6) Uani 1.00 d . . .
C(6) C 0.3539(1) 0.4376(2) 0.1251(1) 0.0215(6) Uani 1.00 d . . .
C(7) C 0.3554(1) 0.3430(2) 0.1515(1) 0.0218(6) Uani 1.00 d . . .
C(8) C 0.36161(9) 0.2257(2) 0.0448(1) 0.0187(5) Uani 1.00 d . . .
C(9) C 0.3896(1) 0.2813(2) 0.1025(1) 0.0199(5) Uani 1.00 d . . .
C(10) C 0.4494(1) 0.2793(2) 0.1141(1) 0.0225(6) Uani 1.00 d . . .
C(11) C 0.4830(1) 0.2246(2) 0.0702(1) 0.0227(6) Uani 1.00 d . . .
C(12) C 0.4536(1) 0.1686(2) 0.0143(1) 0.0239(6) Uani 1.00 d . . .
C(13) C 0.3934(1) 0.1679(2) 0.0006(1) 0.0207(6) Uani 1.00 d . . .
C(14) C 0.3624(1) 0.1048(2) -0.0589(1) 0.0231(6) Uani 1.00 d . . .
C(15) C 0.3181(1) 0.1855(2) -0.1836(1) 0.0205(6) Uani 1.00 d . . .
C(16) C 0.3605(1) 0.1286(2) -0.1478(1) 0.0219(6) Uani 1.00 d . . .
C(17) C 0.3978(1) 0.0865(2) -0.1963(2) 0.0256(6) Uani 1.00 d . . .
C(18) C 0.3930(1) 0.0963(2) -0.2795(2) 0.0267(6) Uani 1.00 d . . .
C(19) C 0.3476(1) 0.1453(2) -0.3144(2) 0.0282(6) Uani 1.00 d . . .
C(20) C 0.3095(1) 0.1897(2) -0.2687(1) 0.0233(6) Uani 1.00 d . . .
C(21) C 0.2536(1) 0.5900(2) -0.0026(2) 0.0350(7) Uani 1.00 d . . .
C(22) C 0.4305(1) 0.6526(2) 0.1869(2) 0.0526(10) Uani 1.00 d . . .
C(23) C 0.5488(1) 0.2250(2) 0.0870(2) 0.0317(7) Uani 1.00 d . . .
C(24) C 0.5784(1) 0.1724(3) 0.0255(2) 0.061(1) Uani 1.00 d . . .
C(25) C 0.5720(1) 0.3191(2) 0.0852(3) 0.065(1) Uani 1.00 d . . .
C(26) C 0.5652(1) 0.1861(3) 0.1706(2) 0.063(1) Uani 1.00 d . . .
C(27) C 0.2581(1) 0.2381(2) -0.3079(2) 0.0344(7) Uani 1.00 d . . .
C(28) C 0.4348(1) 0.0504(2) -0.3300(2) 0.0417(8) Uani 1.00 d . . .
C(29) C 0.4110(1) 0.3854(2) -0.0726(2) 0.0439(8) Uani 1.00 d . . .
C(30) C 0.3360(1) 0.4680(2) -0.1414(2) 0.0329(7) Uani 1.00 d . . .
C(31) C 0.2815(1) 0.4576(2) -0.1941(2) 0.0329(7) Uani 1.00 d . . .
C(32) C 0.1850(1) 0.4046(2) -0.1934(2) 0.0367(8) Uani 1.00 d . . .
H(1) H 0.3387(1) 0.6778(2) 0.0798(2) 0.033(1) Uiso 1.00 calc . . .
H(2) H 0.4214(1) 0.4785(2) 0.2018(2) 0.031(1) Uiso 1.00 calc . . .
H(3) H 0.3719(1) 0.3407(2) 0.2069(1) 0.025(1) Uiso 1.00 calc . . .
H(4) H 0.3160(1) 0.3219(2) 0.1484(1) 0.025(1) Uiso 1.00 calc . . .
H(5) H 0.4687(1) 0.3175(2) 0.1545(1) 0.026(1) Uiso 1.00 calc . . .
H(6) H 0.4757(1) 0.1288(2) -0.0162(1) 0.028(1) Uiso 1.00 calc . . .
H(7) H 0.3815(1) 0.0484(2) -0.0519(1) 0.028(1) Uiso 1.00 calc . . .
H(8) H 0.3230(1) 0.0996(2) -0.0454(1) 0.028(1) Uiso 1.00 calc . . .
H(9) H 0.4279(1) 0.0491(2) -0.1712(2) 0.030(1) Uiso 1.00 calc . . .
H(10) H 0.3419(1) 0.1493(2) -0.3725(2) 0.033(1) Uiso 1.00 calc . . .
H(11) H 0.2293(1) 0.6257(2) 0.0285(2) 0.043(1) Uiso 1.00 calc . . .
H(12) H 0.2671(1) 0.6249(2) -0.0457(2) 0.043(1) Uiso 1.00 calc . . .
H(13) H 0.2317(1) 0.5404(2) -0.0252(2) 0.042(1) Uiso 1.00 calc . . .
H(14) H 0.4585(1) 0.6212(2) 0.2225(2) 0.061(1) Uiso 1.00 calc . . .
H(15) H 0.4500(1) 0.6840(2) 0.1468(2) 0.061(1) Uiso 1.00 calc . . .
H(16) H 0.4099(1) 0.6941(2) 0.2179(2) 0.061(1) Uiso 1.00 calc . . .
H(17) H 0.5651(1) 0.1121(3) 0.0255(2) 0.067(2) Uiso 1.00 calc . . .
H(18) H 0.5695(1) 0.1976(3) -0.0275(2) 0.067(2) Uiso 1.00 calc . . .
H(19) H 0.6197(1) 0.1739(3) 0.0393(2) 0.067(2) Uiso 1.00 calc . . .
H(20) H 0.6133(1) 0.3191(2) 0.0987(3) 0.072(2) Uiso 1.00 calc . . .
H(21) H 0.5634(1) 0.3429(2) 0.0316(3) 0.073(2) Uiso 1.00 calc . . .
H(22) H 0.5537(1) 0.3550(2) 0.1235(3) 0.072(2) Uiso 1.00 calc . . .
H(23) H 0.5464(1) 0.2191(3) 0.2105(2) 0.070(2) Uiso 1.00 calc . . .
H(24) H 0.5526(1) 0.1255(3) 0.1710(2) 0.070(2) Uiso 1.00 calc . . .
H(25) H 0.6066(1) 0.1888(3) 0.1831(2) 0.070(2) Uiso 1.00 calc . . .
H(26) H 0.2367(1) 0.2640(2) -0.2666(2) 0.041(1) Uiso 1.00 calc . . .
H(27) H 0.2707(1) 0.2839(2) -0.3425(2) 0.041(1) Uiso 1.00 calc . . .
H(28) H 0.2336(1) 0.1972(2) -0.3395(2) 0.041(1) Uiso 1.00 calc . . .
H(29) H 0.4142(1) 0.0083(2) -0.3654(2) 0.050(1) Uiso 1.00 calc . . .
H(30) H 0.4533(1) 0.0934(2) -0.3618(2) 0.050(1) Uiso 1.00 calc . . .
H(31) H 0.4637(1) 0.0202(2) -0.2948(2) 0.050(1) Uiso 1.00 calc . . .
H(32) H 0.4209(1) 0.3279(2) -0.0507(2) 0.050(1) Uiso 1.00 calc . . .
H(33) H 0.4367(1) 0.4003(2) -0.1130(2) 0.050(1) Uiso 1.00 calc . . .
H(34) H 0.4148(1) 0.4286(2) -0.0298(2) 0.051(1) Uiso 1.00 calc . . .
H(35) H 0.3299(1) 0.5087(2) -0.0983(2) 0.039(1) Uiso 1.00 calc . . .
H(36) H 0.3661(1) 0.4903(2) -0.1723(2) 0.039(1) Uiso 1.00 calc . . .
H(37) H 0.2887(1) 0.4227(2) -0.2407(2) 0.038(1) Uiso 1.00 calc . . .
H(38) H 0.2665(1) 0.5145(2) -0.2115(2) 0.038(1) Uiso 1.00 calc . . .
H(39) H 0.1696(1) 0.4621(2) -0.2078(2) 0.044(1) Uiso 1.00 calc . . .
H(40) H 0.1886(1) 0.3706(2) -0.2417(2) 0.044(1) Uiso 1.00 calc . . .
H(41) H 0.1592(1) 0.3748(2) -0.1600(2) 0.044(1) Uiso 1.00 calc . . .

loop_
_atom_site_aniso_label
_atom_site_aniso_U_11
_atom_site_aniso_U_22
_atom_site_aniso_U_33
_atom_site_aniso_U_12
_atom_site_aniso_U_13
_atom_site_aniso_U_23
Ti(1) 0.0178(2) 0.0212(2) 0.0149(2) 0.0019(2) -0.0012(1) 0.0001(2)
O(1) 0.0248(9) 0.0235(9) 0.0197(8) 0.0018(7) -0.0043(7) -0.0004(7)
O(2) 0.0177(8) 0.0226(9) 0.0162(7) 0.0025(6) -0.0009(6) 0.0014(6)
O(3) 0.0235(9) 0.0296(9) 0.0192(8) 0.0039(7) 0.0016(7) -0.0032(7)
O(4) 0.0259(9) 0.0321(10) 0.0305(10) 0.0001(8) 0.0015(7) 0.0069(8)
O(5) 0.0255(9) 0.0295(10) 0.0238(9) -0.0001(7) -0.0039(7) 0.0070(7)
C(1) 0.018(1) 0.024(1) 0.016(1) 0.0026(9) 0.0008(9) -0.0029(9)
C(2) 0.025(1) 0.026(1) 0.020(1) 0.0028(10) 0.0011(10) -0.0002(10)
C(3) 0.031(1) 0.023(1) 0.030(1) 0.000(1) 0.004(1) -0.004(1)
C(4) 0.024(1) 0.032(1) 0.035(1) -0.001(1) 0.000(1) -0.009(1)
C(5) 0.021(1) 0.033(1) 0.023(1) 0.005(1) -0.0011(10) -0.006(1)
C(6) 0.019(1) 0.028(1) 0.015(1) 0.0057(9) 0.0043(9) -0.0038(9)
C(7) 0.019(1) 0.030(1) 0.013(1) 0.0032(9) -0.0019(9) 0.0006(9)
C(8) 0.018(1) 0.022(1) 0.015(1) 0.0030(9) 0.0006(9) 0.0033(9)
C(9) 0.021(1) 0.023(1) 0.014(1) 0.0047(9) -0.0005(9) 0.0018(9)
C(10) 0.022(1) 0.026(1) 0.019(1) 0.0031(10) -0.0032(9) -0.0010(10)
C(11) 0.019(1) 0.027(1) 0.021(1) 0.0051(10) -0.0011(9) 0.0017(10)
C(12) 0.022(1) 0.029(1) 0.020(1) 0.0064(10) 0.0001(9) -0.0016(10)
C(13) 0.023(1) 0.022(1) 0.017(1) 0.0028(9) -0.0013(9) 0.0003(9)
C(14) 0.024(1) 0.023(1) 0.022(1) 0.0043(10) 0.0012(9) -0.0026(10)
C(15) 0.019(1) 0.022(1) 0.020(1) -0.0044(9) 0.0035(9) -0.0057(9)
C(16) 0.022(1) 0.024(1) 0.020(1) -0.0050(10) 0.0006(9) -0.0041(9)
C(17) 0.020(1) 0.027(1) 0.029(1) 0.000(1) 0.0011(10) -0.0041(10)
C(18) 0.025(1) 0.029(1) 0.026(1) -0.003(1) 0.007(1) -0.006(1)
C(19) 0.033(1) 0.029(1) 0.021(1) -0.004(1) 0.006(1) -0.004(1)
C(20) 0.027(1) 0.023(1) 0.020(1) -0.0037(10) -0.0002(9) -0.0022(10)
C(21) 0.041(2) 0.028(1) 0.035(1) 0.007(1) -0.007(1) 0.001(1)
C(22) 0.040(2) 0.040(2) 0.071(2) -0.003(2) -0.017(2) -0.015(1)
C(23) 0.019(1) 0.041(2) 0.031(1) 0.005(1) -0.002(1) -0.005(1)
C(24) 0.025(2) 0.086(3) 0.057(2) 0.009(2) 0.001(1) -0.025(2)
C(25) 0.032(2) 0.059(2) 0.091(3) -0.010(2) 0.012(2) -0.013(2)
C(26) 0.032(2) 0.092(3) 0.049(2) 0.016(2) -0.011(1) 0.002(2)
C(27) 0.041(2) 0.038(2) 0.020(1) 0.004(1) 0.002(1) -0.003(1)
C(28) 0.039(2) 0.051(2) 0.033(1) 0.010(1) 0.015(1) -0.006(1)
C(29) 0.026(1) 0.057(2) 0.042(2) -0.004(2) 0.002(1) 0.013(1)
C(30) 0.039(1) 0.031(1) 0.028(1) -0.006(1) 0.005(1) 0.005(1)
C(31) 0.043(2) 0.031(1) 0.021(1) -0.002(1) 0.003(1) 0.007(1)
C(32) 0.031(1) 0.041(2) 0.038(2) 0.005(1) -0.008(1) 0.011(1)

loop_
_atom_type_symbol
_atom_type_description
_atom_type_scat_dispersion_real
_atom_type_scat_dispersion_imag
_atom_type_scat_source
C C 0.006 0.003
;
International Tables for Crystallography
(1992, Vol. C, Tables 4.2.6.8 and 6.1.1.4)
;
H H 0.000 0.000
;
International Tables for Crystallography
(1992, Vol. C, Table 6.1.1.4)
;
O O 0.017 0.010
;
International Tables for Crystallography
(1992, Vol. C, Tables 4.2.6.8 and 6.1.1.4)
;
Ti Ti 0.300 0.529
;
International Tables for Crystallography
(1992, Vol. C, Tables 4.2.6.8 and 6.1.1.4)
;

loop_
_geom_angle_atom_site_label_1
_geom_angle_atom_site_label_2
_geom_angle_atom_site_label_3
_geom_angle
_geom_angle_site_symmetry_1
_geom_angle_site_symmetry_2
_geom_angle_site_symmetry_3
_geom_angle_publ_flag
Ti(1) Ti(1) O(1) 93.59(5) 4_555 . . yes
Ti(1) Ti(1) O(2) 39.93(4) 4_555 . . yes
Ti(1) Ti(1) O(2) 41.13(4) 4_555 . 4_555 yes
Ti(1) Ti(1) O(3) 94.22(6) 4_555 . . yes
Ti(1) Ti(1) O(4) 147.70(5) 4_555 . . yes
Ti(1) Ti(1) O(5) 139.45(5) 4_555 . . yes
O(1) Ti(1) O(2) 89.34(6) . . . yes
O(1) Ti(1) O(2) 96.21(7) . . 4_555 yes
O(1) Ti(1) O(3) 167.33(8) . . . yes
O(1) Ti(1) O(4) 84.84(7) . . . yes
O(1) Ti(1) O(5) 89.01(7) . . . yes
O(2) Ti(1) O(2) 81.06(6) . . 4_555 yes
O(2) Ti(1) O(3) 90.26(7) . . . yes
O(2) Ti(1) O(4) 107.78(6) . . . yes
O(2) Ti(1) O(5) 178.18(7) . . . yes
O(2) Ti(1) O(3) 96.23(7) 4_555 . . yes
O(2) Ti(1) O(4) 171.13(6) 4_555 . . yes
O(2) Ti(1) O(5) 98.35(6) 4_555 . . yes
O(3) Ti(1) O(4) 83.24(7) . . . yes
O(3) Ti(1) O(5) 91.52(7) . . . yes
O(4) Ti(1) O(5) 72.84(6) . . . yes
Ti(1) O(1) C(1) 149.1(2) . . . yes
Ti(1) O(2) Ti(1) 98.94(6) . . 4_555 yes
Ti(1) O(2) C(8) 115.5(1) . . . yes
Ti(1) O(2) C(8) 145.6(1) 4_555 . . yes
Ti(1) O(3) C(15) 151.8(1) . . . yes
Ti(1) O(4) C(29) 128.0(2) . . . yes
Ti(1) O(4) C(30) 109.5(1) . . . yes
C(29) O(4) C(30) 111.1(2) . . . yes
Ti(1) O(5) C(31) 117.6(1) . . . yes
Ti(1) O(5) C(32) 122.2(2) . . . yes
C(31) O(5) C(32) 112.7(2) . . . yes
O(1) C(1) C(2) 119.8(2) . . . yes
O(1) C(1) C(6) 121.1(2) . . . yes
C(2) C(1) C(6) 119.0(2) . . . yes
C(1) C(2) C(3) 119.0(2) . . . yes
C(1) C(2) C(21) 119.7(2) . . . yes
C(3) C(2) C(21) 121.3(2) . . . yes
C(2) C(3) C(4) 122.8(2) . . . yes
C(3) C(4) C(5) 116.8(2) . . . yes
C(3) C(4) C(22) 121.9(3) . . . yes
C(5) C(4) C(22) 121.3(2) . . . yes
C(4) C(5) C(6) 123.2(2) . . . yes
C(1) C(6) C(5) 118.4(2) . . . yes
C(1) C(6) C(7) 120.4(2) . . . yes
C(5) C(6) C(7) 121.1(2) . . . yes
C(6) C(7) C(9) 115.6(2) . . . yes
O(2) C(8) C(9) 119.9(2) . . . yes
O(2) C(8) C(13) 119.6(2) . . . yes
C(9) C(8) C(13) 120.4(2) . . . yes
C(7) C(9) C(8) 120.7(2) . . . yes
C(7) C(9) C(10) 120.4(2) . . . yes
C(8) C(9) C(10) 118.9(2) . . . yes
C(9) C(10) C(11) 122.7(2) . . . yes
C(10) C(11) C(12) 116.9(2) . . . yes
C(10) C(11) C(23) 119.9(2) . . . yes
C(12) C(11) C(23) 123.2(2) . . . yes
C(11) C(12) C(13) 122.5(2) . . . yes
C(8) C(13) C(12) 118.5(2) . . . yes
C(8) C(13) C(14) 120.0(2) . . . yes
C(12) C(13) C(14) 121.5(2) . . . yes
C(13) C(14) C(16) 117.2(2) . . . yes
O(3) C(15) C(16) 121.8(2) . . . yes
O(3) C(15) C(20) 119.2(2) . . . yes
C(16) C(15) C(20) 119.0(2) . . . yes
C(14) C(16) C(15) 121.2(2) . . . yes
C(14) C(16) C(17) 119.3(2) . . . yes
C(15) C(16) C(17) 119.2(2) . . . yes
C(16) C(17) C(18) 122.0(2) . . . yes
C(17) C(18) C(19) 118.0(2) . . . yes
C(17) C(18) C(28) 120.5(2) . . . yes
C(19) C(18) C(28) 121.4(2) . . . yes
C(18) C(19) C(20) 122.2(2) . . . yes
C(15) C(20) C(19) 119.0(2) . . . yes
C(15) C(20) C(27) 119.5(2) . . . yes
C(19) C(20) C(27) 121.4(2) . . . yes
C(11) C(23) C(24) 112.4(2) . . . yes
C(11) C(23) C(25) 110.3(2) . . . yes
C(11) C(23) C(26) 109.2(2) . . . yes
C(24) C(23) C(25) 107.4(3) . . . yes
C(24) C(23) C(26) 108.8(3) . . . yes
C(25) C(23) C(26) 108.7(3) . . . yes
O(4) C(30) C(31) 108.6(2) . . . yes
O(5) C(31) C(30) 108.4(2) . . . yes

loop_
_geom_bond_atom_site_label_1
_geom_bond_atom_site_label_2
_geom_bond_distance
_geom_bond_site_symmetry_1
_geom_bond_site_symmetry_2
_geom_bond_publ_flag
Ti(1) Ti(1) 3.1125(9) . 4_555 yes
Ti(1) O(1) 1.912(2) . . yes
Ti(1) O(2) 2.072(2) . . yes
Ti(1) O(2) 2.022(2) . 4_555 yes
Ti(1) O(3) 1.902(2) . . yes
Ti(1) O(4) 2.323(2) . . yes
Ti(1) O(5) 2.188(2) . . yes
O(1) C(1) 1.339(3) . . yes
O(2) C(8) 1.364(3) . . yes
O(3) C(15) 1.342(3) . . yes
O(4) C(29) 1.438(3) . . yes
O(4) C(30) 1.433(3) . . yes
O(5) C(31) 1.437(3) . . yes
O(5) C(32) 1.436(3) . . yes
C(1) C(2) 1.412(3) . . yes
C(1) C(6) 1.420(3) . . yes
C(2) C(3) 1.390(3) . . yes
C(2) C(21) 1.503(4) . . yes
C(3) C(4) 1.390(4) . . yes
C(4) C(5) 1.394(4) . . yes
C(4) C(22) 1.515(4) . . yes
C(5) C(6) 1.386(3) . . yes
C(6) C(7) 1.509(3) . . yes
C(7) C(9) 1.521(3) . . yes
C(8) C(9) 1.401(3) . . yes
C(8) C(13) 1.403(3) . . yes
C(9) C(10) 1.391(3) . . yes
C(10) C(11) 1.396(4) . . yes
C(11) C(12) 1.397(3) . . yes
C(11) C(23) 1.536(3) . . yes
C(12) C(13) 1.401(3) . . yes
C(13) C(14) 1.518(3) . . yes
C(14) C(16) 1.527(3) . . yes
C(15) C(16) 1.406(3) . . yes
C(15) C(20) 1.420(3) . . yes
C(16) C(17) 1.397(4) . . yes
C(17) C(18) 1.392(4) . . yes
C(18) C(19) 1.381(4) . . yes
C(18) C(28) 1.517(4) . . yes
C(19) C(20) 1.396(4) . . yes
C(20) C(27) 1.506(4) . . yes
C(23) C(24) 1.518(5) . . yes
C(23) C(25) 1.535(5) . . yes
C(23) C(26) 1.532(4) . . yes
C(30) C(31) 1.489(4) . . yes

loop_
_geom_contact_atom_site_label_1
_geom_contact_atom_site_label_2
_geom_contact_distance
_geom_contact_site_symmetry_1
_geom_contact_site_symmetry_2
_geom_contact_publ_flag
Ti(1) Ti(1) 3.1125(9) . 4_555 ?

loop_
_geom_torsion_atom_site_label_1
_geom_torsion_atom_site_label_2
_geom_torsion_atom_site_label_3
_geom_torsion_atom_site_label_4
_geom_torsion
_geom_torsion_site_symmetry_1
_geom_torsion_site_symmetry_2
_geom_torsion_site_symmetry_3
_geom_torsion_site_symmetry_4
_geom_torsion_publ_flag
Ti(1) Ti(1) O(1) C(1) -118.4(3) . 4_555 4_555 4_555 yes
Ti(1) Ti(1) O(2) C(8) 179.7(3) . 4_555 . . yes
Ti(1) Ti(1) O(2) C(8) 179.8(2) . 4_555 4_555 4_555 yes
Ti(1) Ti(1) O(3) C(15) 112.0(3) . 4_555 4_555 4_555 yes
Ti(1) Ti(1) O(4) C(29) 16.7(3) . 4_555 4_555 4_555 yes
Ti(1) Ti(1) O(4) C(30) 156.4(1) . 4_555 4_555 4_555 yes
Ti(1) Ti(1) O(5) C(31) 174.8(1) . 4_555 4_555 4_555 yes
Ti(1) Ti(1) O(5) C(32) 27.1(2) . 4_555 4_555 4_555 yes
Ti(1) O(1) C(1) C(2) 115.0(3) . . . . yes
Ti(1) O(1) C(1) C(6) -66.8(4) . . . . yes
Ti(1) O(2) Ti(1) O(1) 88.35(7) . . 4_555 4_555 yes
Ti(1) O(2) Ti(1) O(2) 0.0000(1) . . 4_555 4_555 yes
Ti(1) O(2) Ti(1) O(3) -89.28(7) . . 4_555 4_555 yes
Ti(1) O(2) Ti(1) O(4) -175.3(4) . . 4_555 4_555 yes
Ti(1) O(2) Ti(1) O(5) 178.26(7) . . 4_555 4_555 yes
Ti(1) O(2) C(8) C(9) 89.2(2) . . . . yes
Ti(1) O(2) C(8) C(13) -88.8(2) . . . . yes
Ti(1) O(2) Ti(1) O(1) -96.39(7) . 4_555 4_555 4_555 yes
Ti(1) O(2) Ti(1) O(2) 0.0000(1) . 4_555 4_555 . yes
Ti(1) O(2) Ti(1) O(3) 96.27(7) . 4_555 4_555 4_555 yes
Ti(1) O(2) Ti(1) O(4) 179.25(6) . 4_555 4_555 4_555 yes
Ti(1) O(2) Ti(1) O(5) -70(1) . 4_555 4_555 4_555 yes
Ti(1) O(2) C(8) C(9) 90.4(3) . 4_555 4_555 4_555 yes
Ti(1) O(2) C(8) C(13) -91.6(3) . 4_555 4_555 4_555 yes
Ti(1) O(3) C(15) C(16) 58.2(4) . . . . yes
Ti(1) O(3) C(15) C(20) -124.5(3) . . . . yes
Ti(1) O(4) C(30) C(31) -47.0(2) . . . . yes
Ti(1) O(5) C(31) C(30) -32.5(2) . . . . yes
O(1) Ti(1) Ti(1) O(1) -180.0 . . 4_555 4_555 yes
O(1) Ti(1) Ti(1) O(2) -84.67(8) . . 4_555 . yes
O(1) Ti(1) Ti(1) O(2) 95.33(8) . . 4_555 4_555 yes
O(1) Ti(1) Ti(1) O(3) 9.98(7) . . 4_555 4_555 yes
O(1) Ti(1) Ti(1) O(4) 94.0(1) . . 4_555 4_555 yes
O(1) Ti(1) Ti(1) O(5) -87.32(9) . . 4_555 4_555 yes
O(1) Ti(1) O(2) C(8) -83.4(1) . . . . yes
O(1) Ti(1) O(2) C(8) 92.0(2) . . 4_555 4_555 yes
O(1) Ti(1) O(3) C(15) 15.9(6) . . . . yes
O(1) Ti(1) O(4) C(29) 71.8(2) . . . . yes
O(1) Ti(1) O(4) C(30) -67.8(2) . . . . yes
O(1) Ti(1) O(5) C(31) 90.9(2) . . . . yes
O(1) Ti(1) O(5) C(32) -121.4(2) . . . . yes
O(1) C(1) C(2) C(3) -172.7(2) . . . . yes
O(1) C(1) C(2) C(21) 9.5(3) . . . . yes
O(1) C(1) C(6) C(5) 172.3(2) . . . . yes
O(1) C(1) C(6) C(7) -10.4(3) . . . . yes
O(2) Ti(1) Ti(1) O(2) 180.0 . . 4_555 4_555 yes
O(2) Ti(1) Ti(1) O(3) 94.65(8) . . 4_555 4_555 yes
O(2) Ti(1) Ti(1) O(4) 178.7(1) . . 4_555 4_555 yes
O(2) Ti(1) Ti(1) O(5) -2.65(10) . . 4_555 4_555 yes
O(2) Ti(1) O(1) C(1) 78.7(3) . . . . yes
O(2) Ti(1) O(2) Ti(1) 0.0 . . 4_555 4_555 yes
O(2) Ti(1) O(2) C(8) -179.7(3) . . 4_555 4_555 yes
O(2) Ti(1) O(3) C(15) -72.3(3) . . . . yes
O(2) Ti(1) O(4) C(29) -15.8(2) . . . . yes
O(2) Ti(1) O(4) C(30) -155.4(1) . . . . yes
O(2) Ti(1) O(5) C(31) 116(1) . . . . yes
O(2) Ti(1) O(5) C(32) -96(1) . . . . yes
O(2) Ti(1) Ti(1) O(2) 180.0 . 4_555 . 4_555 yes
O(2) Ti(1) Ti(1) O(3) 85.35(8) . 4_555 . . yes
O(2) Ti(1) Ti(1) O(4) 1.3(1) . 4_555 . . yes
O(2) Ti(1) Ti(1) O(5) -177.35(10) . 4_555 . . yes
O(2) Ti(1) O(1) C(1) -159.7(3) . 4_555 4_555 4_555 yes
O(2) Ti(1) O(2) Ti(1) 0.0 . 4_555 4_555 . yes
O(2) Ti(1) O(2) C(8) 179.8(2) . 4_555 4_555 4_555 yes
O(2) Ti(1) O(3) C(15) 153.3(3) . 4_555 4_555 4_555 yes
O(2) Ti(1) O(4) C(29) -169.0(4) . 4_555 4_555 4_555 yes
O(2) Ti(1) O(4) C(30) -29.4(5) . 4_555 4_555 4_555 yes
O(2) Ti(1) O(5) C(31) 173.0(2) . 4_555 4_555 4_555 yes
O(2) Ti(1) O(5) C(32) 25.3(2) . 4_555 4_555 4_555 yes
O(2) C(8) C(9) C(7) 3.1(3) . . . . yes
O(2) C(8) C(9) C(10) -176.8(2) . . . . yes
O(2) C(8) C(13) C(12) 176.5(2) . . . . yes
O(2) C(8) C(13) C(14) -5.0(3) . . . . yes
O(3) Ti(1) Ti(1) O(3) 180.0 . . 4_555 4_555 yes
O(3) Ti(1) Ti(1) O(4) -96.0(1) . . 4_555 4_555 yes
O(3) Ti(1) Ti(1) O(5) 82.70(9) . . 4_555 4_555 yes
O(3) Ti(1) O(1) C(1) -9.5(5) . . . . yes
O(3) Ti(1) O(2) C(8) 83.9(1) . . . . yes
O(3) Ti(1) O(2) C(8) -90.4(2) . . 4_555 4_555 yes
O(3) Ti(1) O(4) C(29) -103.9(2) . . . . yes
O(3) Ti(1) O(4) C(30) 116.5(2) . . . . yes
O(3) Ti(1) O(5) C(31) -76.5(2) . . . . yes
O(3) Ti(1) O(5) C(32) 71.2(2) . . . . yes
O(3) C(15) C(16) C(14) 11.9(3) . . . . yes
O(3) C(15) C(16) C(17) -174.4(2) . . . . yes
O(3) C(15) C(20) C(19) 175.2(2) . . . . yes
O(3) C(15) C(20) C(27) -7.7(3) . . . . yes
O(4) Ti(1) Ti(1) O(4) -180.0 . . 4_555 4_555 yes
O(4) Ti(1) Ti(1) O(5) -1.3(1) . . 4_555 4_555 yes
O(4) Ti(1) O(1) C(1) -29.2(3) . . . . yes
O(4) Ti(1) O(2) C(8) 1.0(2) . . . . yes
O(4) Ti(1) O(2) C(8) -4.3(6) . . 4_555 4_555 yes
O(4) Ti(1) O(3) C(15) 35.6(3) . . . . yes
O(4) Ti(1) O(5) C(31) 6.0(2) . . . . yes
O(4) Ti(1) O(5) C(32) 153.7(2) . . . . yes
O(4) C(30) C(31) O(5) 52.1(3) . . . . yes
O(5) Ti(1) Ti(1) O(5) 180.0 . . 4_555 4_555 yes
O(5) Ti(1) O(1) C(1) -102.1(3) . . . . yes
O(5) Ti(1) O(2) C(8) -108(1) . . . . yes
O(5) Ti(1) O(2) C(8) 2.1(3) . . 4_555 4_555 yes
O(5) Ti(1) O(3) C(15) 108.1(3) . . . . yes
O(5) Ti(1) O(4) C(29) 162.4(2) . . . . yes
O(5) Ti(1) O(4) C(30) 22.8(1) . . . . yes
C(1) C(2) C(3) C(4) -2.5(4) . . . . yes
C(1) C(6) C(5) C(4) 3.4(4) . . . . yes
C(1) C(6) C(7) C(9) 85.9(3) . . . . yes
C(2) C(1) C(6) C(5) -9.5(3) . . . . yes
C(2) C(1) C(6) C(7) 167.8(2) . . . . yes
C(2) C(3) C(4) C(5) -3.6(4) . . . . yes
C(2) C(3) C(4) C(22) 179.3(3) . . . . yes
C(3) C(2) C(1) C(6) 9.1(3) . . . . yes
C(3) C(4) C(5) C(6) 3.1(4) . . . . yes
C(4) C(3) C(2) C(21) 175.3(3) . . . . yes
C(4) C(5) C(6) C(7) -173.9(2) . . . . yes
C(5) C(6) C(7) C(9) -97.0(3) . . . . yes
C(6) C(1) C(2) C(21) -168.7(2) . . . . yes
C(6) C(5) C(4) C(22) -179.7(3) . . . . yes
C(6) C(7) C(9) C(8) -101.9(3) . . . . yes
C(6) C(7) C(9) C(10) 78.1(3) . . . . yes
C(7) C(9) C(8) C(13) -178.9(2) . . . . yes
C(7) C(9) C(10) C(11) -179.4(2) . . . . yes
C(8) C(9) C(10) C(11) 0.6(4) . . . . yes
C(8) C(13) C(12) C(11) 0.1(4) . . . . yes
C(8) C(13) C(14) C(16) 102.2(3) . . . . yes
C(9) C(8) C(13) C(12) -1.5(3) . . . . yes
C(9) C(8) C(13) C(14) 177.1(2) . . . . yes
C(9) C(10) C(11) C(12) -1.9(4) . . . . yes
C(9) C(10) C(11) C(23) -179.2(2) . . . . yes
C(10) C(9) C(8) C(13) 1.2(3) . . . . yes
C(10) C(11) C(12) C(13) 1.6(4) . . . . yes
C(10) C(11) C(23) C(24) -171.2(3) . . . . yes
C(10) C(11) C(23) C(25) -51.4(3) . . . . yes
C(10) C(11) C(23) C(26) 68.0(3) . . . . yes
C(11) C(12) C(13) C(14) -178.4(2) . . . . yes
C(12) C(11) C(23) C(24) 11.6(4) . . . . yes
C(12) C(11) C(23) C(25) 131.4(3) . . . . yes
C(12) C(11) C(23) C(26) -109.1(3) . . . . yes
C(12) C(13) C(14) C(16) -79.3(3) . . . . yes
C(13) C(12) C(11) C(23) 178.8(2) . . . . yes
C(13) C(14) C(16) C(15) -84.3(3) . . . . yes
C(13) C(14) C(16) C(17) 102.0(3) . . . . yes
C(14) C(16) C(15) C(20) -165.4(2) . . . . yes
C(14) C(16) C(17) C(18) 171.1(2) . . . . yes
C(15) C(16) C(17) C(18) -2.7(4) . . . . yes
C(15) C(20) C(19) C(18) 0.9(4) . . . . yes
C(16) C(15) C(20) C(19) -7.4(3) . . . . yes
C(16) C(15) C(20) C(27) 169.7(2) . . . . yes
C(16) C(17) C(18) C(19) -3.8(4) . . . . yes
C(16) C(17) C(18) C(28) 179.3(2) . . . . yes
C(17) C(16) C(15) C(20) 8.3(3) . . . . yes
C(17) C(18) C(19) C(20) 4.7(4) . . . . yes
C(18) C(19) C(20) C(27) -176.1(2) . . . . yes
C(20) C(19) C(18) C(28) -178.4(2) . . . . yes
C(29) O(4) C(30) C(31) 166.1(2) . . . . yes
C(30) C(31) O(5) C(32) 176.8(2) . . . . yes
C(30) C(31) O(5) C(32) 176.8(2) . . . . yes
